data_7047108
loop_
_publ_author_name
'Pasi\'nska, K'
'Piecha-Bisiorek, A'
'Kinzhybalo, V.'
'Ci\.zman, A'
'G\;agor, A'
'Pietraszko, A.'

_publ_section_title
;
 A paraelectric-ferroelectric phase transition of an organically templated
 zinc oxalate coordination polymer.
;
_journal_issue 33
_journal_name_full 'Dalton transactions (Cambridge, England : 2003)'
_journal_page_first 11308
_journal_page_last 11312
_journal_paper_doi 10.1039/c8dt02859a
_journal_volume 47
_journal_year 2018
_chemical_formula_moiety 'C8 O16 Zn2, 2(C6 H14 N2), 6(H2 O)'
_chemical_formula_sum 'C20 H40 N4 O22 Zn2'
_chemical_formula_weight 819.30
_space_group_crystal_system monoclinic
_space_group_IT_number 4
_space_group_name_Hall 'P 2yb'
_space_group_name_H-M_alt 'P 1 21 1'
_symmetry_space_group_name_Hall 'P 2yb'
_symmetry_space_group_name_H-M 'P 1 21 1'
_atom_sites_solution_hydrogens mixed
_atom_sites_solution_primary direct
_audit_creation_date 2017-10-18
_audit_creation_method
;
Olex2 1.2
(compiled 2017.07.20 svn.r3457 for OlexSys, GUI svn.r5370)
;
_audit_update_record
;
2017-10-27 deposited with the CCDC.
2018-07-23 downloaded from the CCDC.
;
_cell_angle_alpha 90
_cell_angle_beta 91.30(3)
_cell_angle_gamma 90
_cell_formula_units_Z 2
_cell_length_a 9.384(3)
_cell_length_b 16.641(5)
_cell_length_c 9.817(3)
_cell_measurement_reflns_used 6239
_cell_measurement_temperature 99.97(16)
_cell_measurement_theta_max 28.9280
_cell_measurement_theta_min 2.4740
_cell_volume 1532.6(8)
_computing_cell_refinement 'CrysAlisPro 1.171.38.34a (Rigaku OD, 2015)'
_computing_data_collection 'CrysAlisPro 1.171.38.34a (Rigaku OD, 2015)'
_computing_data_reduction 'CrysAlisPro 1.171.38.34a (Rigaku OD, 2015)'
_computing_molecular_graphics 'Olex2 (Dolomanov et al., 2009)'
_computing_publication_material 'Olex2 (Dolomanov et al., 2009)'
_computing_structure_refinement 'ShelXL (Sheldrick, 2015)'
_computing_structure_solution 'ShelXS (Sheldrick, 2008)'
_diffrn_ambient_environment N~2~
_diffrn_ambient_temperature 99.97(16)
_diffrn_detector 'CCD plate'
_diffrn_detector_area_resol_mean 10.6249
_diffrn_detector_type Atlas
_diffrn_measured_fraction_theta_full 1.000
_diffrn_measured_fraction_theta_max 1.000
_diffrn_measurement_details
;
List of Runs (angles in degrees, time in seconds):

  # Type    Start    End  Width  t~exp~   \w     \q     \k     \f   Frames
#--------------------------------------------------------------------------
  1  \w    -64.00  43.00   1.00    9.17    --   12.31 -57.00  90.00  107
  2  \w    -69.00  47.00   1.00    9.17    --   12.31 -77.00  30.00  116
  3  \w    -25.00  30.00   1.00    9.17    --  -13.41 -99.00 -90.00   55
  4  \w     35.00  76.00   1.00    9.17    --   12.31 178.00 -30.00   41
;
_diffrn_measurement_device 'four-circle diffractometer'
_diffrn_measurement_device_type 'Xcalibur, Atlas'
_diffrn_measurement_method '\w scans'
_diffrn_orient_matrix_type 'CrysAlisPro convention (1999,Acta A55,543-557)'
_diffrn_orient_matrix_UB_11 0.0608169000
_diffrn_orient_matrix_UB_12 -0.0248682000
_diffrn_orient_matrix_UB_13 -0.0066364000
_diffrn_orient_matrix_UB_21 -0.0444876000
_diffrn_orient_matrix_UB_22 -0.0344644000
_diffrn_orient_matrix_UB_23 -0.0022349000
_diffrn_orient_matrix_UB_31 -0.0059434000
_diffrn_orient_matrix_UB_32 0.0033633000
_diffrn_orient_matrix_UB_33 -0.0719373000
_diffrn_radiation_monochromator graphite
_diffrn_radiation_probe x-ray
_diffrn_radiation_type MoK\a
_diffrn_radiation_wavelength 0.71073
_diffrn_reflns_av_R_equivalents 0.0294
_diffrn_reflns_av_unetI/netI 0.0430
_diffrn_reflns_Laue_measured_fraction_full 1.000
_diffrn_reflns_Laue_measured_fraction_max 1.000
_diffrn_reflns_limit_h_max 11
_diffrn_reflns_limit_h_min -11
_diffrn_reflns_limit_k_max 20
_diffrn_reflns_limit_k_min -20
_diffrn_reflns_limit_l_max 12
_diffrn_reflns_limit_l_min -12
_diffrn_reflns_number 11922
_diffrn_reflns_point_group_measured_fraction_full 1.000
_diffrn_reflns_point_group_measured_fraction_max 1.000
_diffrn_reflns_theta_full 25.998
_diffrn_reflns_theta_max 25.998
_diffrn_reflns_theta_min 2.075
_diffrn_source 'fine-focus sealed X-ray tube'
_diffrn_source_type 'Enhance (Mo) X-ray Source'
_exptl_absorpt_coefficient_mu 1.666
_exptl_absorpt_correction_T_max 0.838
_exptl_absorpt_correction_T_min 0.709
_exptl_absorpt_correction_type analytical
_exptl_absorpt_process_details
;
CrysAlisPro 1.171.38.34a (Rigaku Oxford Diffraction, 2015)
Analytical numeric absorption correction using a multifaceted crystal
            model based on expressions derived by R.C. Clark & J.S. Reid.
(Clark, R. C. & Reid, J. S. (1995). Acta Cryst. A51, 887-897)
Empirical absorption correction using spherical harmonics,
 implemented in SCALE3 ABSPACK scaling algorithm.
;
_exptl_crystal_colour colourless
_exptl_crystal_density_diffrn 1.775
_exptl_crystal_description 'needle '
_exptl_crystal_F_000 848
_exptl_crystal_size_max 0.281
_exptl_crystal_size_mid 0.179
_exptl_crystal_size_min 0.133
_refine_diff_density_max 0.378
_refine_diff_density_min -0.436
_refine_diff_density_rms 0.101
_refine_ls_abs_structure_details
;
 Refined as an inversion twin.
;
_refine_ls_abs_structure_Flack 0.489(17)
_refine_ls_extinction_method none
_refine_ls_goodness_of_fit_ref 1.047
_refine_ls_hydrogen_treatment constr
_refine_ls_matrix_type full
_refine_ls_number_parameters 422
_refine_ls_number_reflns 5289
_refine_ls_number_restraints 1
_refine_ls_restrained_S_all 1.047
_refine_ls_R_factor_all 0.0376
_refine_ls_R_factor_gt 0.0309
_refine_ls_shift/su_max 0.001
_refine_ls_shift/su_mean 0.000
_refine_ls_structure_factor_coef Fsqd
_refine_ls_weighting_details 'w=1/[\s^2^(Fo^2^)+(0.0260P)^2^+0.7120P] where P=(Fo^2^+2Fc^2^)/3'
_refine_ls_weighting_scheme calc
_refine_ls_wR_factor_gt 0.0640
_refine_ls_wR_factor_ref 0.0675
_reflns_Friedel_coverage 0.930
_reflns_Friedel_fraction_full 1.000
_reflns_Friedel_fraction_max 1.000
_reflns_number_gt 4806
_reflns_number_total 5289
_reflns_threshold_expression 'I > 2\s(I)'
_cod_data_source_file c8dt02859a2.cif
_cod_data_source_block DZnOH_100K
_cod_depositor_comments 'Adding full bibliography for 7047095--7047114.cif.'
_cod_database_code 7047108
_shelx_shelxl_version_number 2014/7
_chemical_oxdiff_formula 'C20 H40 N4 O22 Zn2'
_shelx_space_group_comment
;
The symmetry employed for this shelxl refinement is uniquely defined
by the following loop, which should always be used as a source of
symmetry information in preference to the above space-group names.
They are only intended as comments.
;
_reflns_odcompleteness_completeness 99.97
_reflns_odcompleteness_iscentric 1
_reflns_odcompleteness_theta 26.32
_olex2_refinement_description
;
1. Twinned data refinement
 Scales: 0.511(17)
 0.489(17)
2. Fixed Uiso
 At 1.2 times of:
  All C(H,H) groups, All N(H) groups
 At 1.5 times of:
  All O(H,H) groups
3.a Free rotating group:
 O9A(H9AC,H9AD), O10A(H10E,H10F), O11A(H11A,H11B), O9B(H9BC,H9BD), O10B(H10G,
 H10H), O11B(H11C,H11D), O7B(O8B,O3B,O4B,C2B,C3B,O1B,O6B,C1B,O2B,O5B,C4B)
3.b Ternary CH refined with riding coordinates:
 N1A(H1A), N2A(H2A), N1B(H1B), N2B(H2B)
3.c Secondary CH2 refined with riding coordinates:
 C5A(H5AA,H5AB), C6A(H6AA,H6AB), C7A(H7AA,H7AB), C8A(H8AA,H8AB), C9A(H9AA,
 H9AB), C10A(H10A,H10B), C5B(H5BA,H5BB), C6B(H6BA,H6BB), C7B(H7BA,H7BB),
 C8B(H8BA,H8BB), C9B(H9BA,H9BB), C10B(H10C,H10D)
;
_olex2_submission_special_instructions 'No special instructions were received'
_oxdiff_exptl_absorpt_empirical_details
;
Empirical correction (ABSPACK) includes:
- Absorption correction using spherical harmonics
- Frame scaling
;
_oxdiff_exptl_absorpt_empirical_full_max 1.045
_oxdiff_exptl_absorpt_empirical_full_min 0.959

loop_
_space_group_symop_operation_xyz
'x, y, z'
'-x, y+1/2, -z'

loop_
_atom_site_label
_atom_site_type_symbol
_atom_site_fract_x
_atom_site_fract_y
_atom_site_fract_z
_atom_site_U_iso_or_equiv
_atom_site_adp_type
_atom_site_occupancy
_atom_site_site_symmetry_order
_atom_site_calc_flag
_atom_site_refinement_flags_posn
Zn1A Zn 0.34879(6) 0.54628(3) 0.99448(6) 0.01169(17) Uani 1 1 d .
N1A N 0.1354(5) 0.8288(4) 0.9678(5) 0.0148(12) Uani 1 1 d .
H1A H 0.2228 0.8610 0.9652 0.018 Uiso 1 1 calc R
N2A N -0.0866(5) 0.7480(4) 0.9775(5) 0.0126(11) Uani 1 1 d .
H2A H -0.1743 0.7162 0.9813 0.015 Uiso 1 1 calc R
C5A C 0.0251(6) 0.7004(4) 0.9039(6) 0.0169(15) Uani 1 1 d .
H5AA H -0.0139 0.6799 0.8184 0.020 Uiso 1 1 calc R
H5AB H 0.0569 0.6553 0.9593 0.020 Uiso 1 1 calc R
C6A C 0.1499(6) 0.7570(4) 0.8775(5) 0.0132(13) Uani 1 1 d .
H6AA H 0.2395 0.7299 0.8972 0.016 Uiso 1 1 calc R
H6AB H 0.1485 0.7736 0.7827 0.016 Uiso 1 1 calc R
C7A C 0.0120(7) 0.8786(5) 0.9206(6) 0.0212(16) Uani 1 1 d .
H7AA H 0.0337 0.9048 0.8352 0.025 Uiso 1 1 calc R
H7AB H -0.0077 0.9198 0.9875 0.025 Uiso 1 1 calc R
C8A C -0.1169(7) 0.8242(5) 0.9013(6) 0.0211(17) Uani 1 1 d .
H8AA H -0.2012 0.8500 0.9364 0.025 Uiso 1 1 calc R
H8AB H -0.1334 0.8129 0.8053 0.025 Uiso 1 1 calc R
C9A C 0.1134(7) 0.8002(5) 1.1101(6) 0.0229(16) Uani 1 1 d .
H9AA H 0.1252 0.8444 1.1737 0.027 Uiso 1 1 calc R
H9AB H 0.1828 0.7590 1.1337 0.027 Uiso 1 1 calc R
C10A C -0.0359(7) 0.7663(5) 1.1179(5) 0.0188(14) Uani 1 1 d .
H10A H -0.0354 0.7179 1.1728 0.023 Uiso 1 1 calc R
H10B H -0.0986 0.8052 1.1595 0.023 Uiso 1 1 calc R
O9A O 0.6972(5) 0.4176(3) 1.2345(5) 0.0248(12) Uani 1 1 d .
H9AC H 0.6088 0.4246 1.2169 0.037 Uiso 1 1 d G
H9AD H 0.7357 0.4624 1.2548 0.037 Uiso 1 1 d G
O10A O 0.4097(5) 0.8583(3) 1.0587(5) 0.0219(11) Uani 1 1 d .
H10E H 0.4455 0.9048 1.0485 0.033 Uiso 1 1 d G
H10F H 0.4763 0.8240 1.0681 0.033 Uiso 1 1 d G
O11A O 0.9471(6) 0.4972(3) 0.8336(5) 0.0326(12) Uani 1 1 d .
H11A H 0.9352 0.5026 0.7479 0.049 Uiso 1 1 d G
H11B H 0.8937 0.5302 0.8742 0.049 Uiso 1 1 d G
O2A O 0.2954(3) 0.4422(2) 0.8883(3) 0.0117(9) Uani 1 1 d .
O5A O 0.2215(3) 0.4044(2) 0.6796(3) 0.0128(10) Uani 1 1 d .
C4A C 0.2553(5) 0.4565(3) 0.7678(4) 0.0116(12) Uani 1 1 d .
O6A O 0.0938(4) 0.5279(2) 1.3222(3) 0.0141(11) Uani 1 1 d .
O1A O 0.1716(4) 0.5594(2) 1.1157(3) 0.0161(11) Uani 1 1 d .
C1A C 0.1831(5) 0.5258(3) 1.2305(5) 0.0120(14) Uani 1 1 d .
O3A O 0.5639(4) 0.5351(2) 0.9447(3) 0.0131(9) Uani 1 1 d .
O4A O 0.4225(3) 0.6595(2) 1.0562(3) 0.0139(10) Uani 1 1 d .
O8A O 0.7689(4) 0.6035(2) 0.9691(4) 0.0201(9) Uani 1 1 d .
O7A O 0.6180(4) 0.7355(2) 1.0389(4) 0.0240(10) Uani 1 1 d .
C2A C 0.6366(6) 0.5960(3) 0.9773(5) 0.0138(13) Uani 1 1 d .
C3A C 0.5518(6) 0.6710(3) 1.0285(5) 0.0149(14) Uani 1 1 d .
Zn1B Zn 0.15447(6) 0.45514(3) 0.49293(6) 0.01141(17) Uani 1 1 d .
N1B N 0.3722(5) 0.1759(4) 0.5108(4) 0.0114(11) Uani 1 1 d .
H1B H 0.2849 0.1442 0.4988 0.014 Uiso 1 1 calc R
N2B N 0.5942(5) 0.2565(4) 0.5403(4) 0.0134(11) Uani 1 1 d .
H2B H 0.6812 0.2886 0.5520 0.016 Uiso 1 1 calc R
C5B C 0.4726(6) 0.3017(4) 0.5975(6) 0.0158(15) Uani 1 1 d .
H5BA H 0.4511 0.3483 0.5414 0.019 Uiso 1 1 calc R
H5BB H 0.4970 0.3201 0.6889 0.019 Uiso 1 1 calc R
C6B C 0.3430(6) 0.2459(4) 0.6008(6) 0.0171(14) Uani 1 1 d .
H6BA H 0.3274 0.2278 0.6932 0.020 Uiso 1 1 calc R
H6BB H 0.2583 0.2741 0.5685 0.020 Uiso 1 1 calc R
C7B C 0.4871(6) 0.1237(4) 0.5751(6) 0.0137(14) Uani 1 1 d .
H7BA H 0.5161 0.0824 0.5116 0.016 Uiso 1 1 calc R
H7BB H 0.4519 0.0977 0.6562 0.016 Uiso 1 1 calc R
C8B C 0.6142(6) 0.1787(5) 0.6124(6) 0.0136(14) Uani 1 1 d .
H8BA H 0.6189 0.1874 0.7101 0.016 Uiso 1 1 calc R
H8BB H 0.7025 0.1537 0.5853 0.016 Uiso 1 1 calc R
C9B C 0.4191(7) 0.2047(4) 0.3747(5) 0.0176(14) Uani 1 1 d .
H9BA H 0.3528 0.2447 0.3392 0.021 Uiso 1 1 calc R
H9BB H 0.4210 0.1601 0.3110 0.021 Uiso 1 1 calc R
C10B C 0.5681(6) 0.2413(4) 0.3908(6) 0.0167(14) Uani 1 1 d .
H10C H 0.6390 0.2045 0.3566 0.020 Uiso 1 1 calc R
H10D H 0.5735 0.2912 0.3401 0.020 Uiso 1 1 calc R
O9B O -0.1852(4) 0.5788(3) 0.2624(4) 0.0240(12) Uani 1 1 d .
H9BC H -0.1918 0.5836 0.1763 0.036 Uiso 1 1 d G
H9BD H -0.1003 0.5654 0.2855 0.036 Uiso 1 1 d G
O10B O 0.1061(5) 0.1371(3) 0.4252(5) 0.0209(11) Uani 1 1 d .
H10G H 0.0840 0.0877 0.4326 0.031 Uiso 1 1 d G
H10H H 0.0427 0.1659 0.4619 0.031 Uiso 1 1 d G
O11B O -0.4206(5) 0.5079(3) 0.6635(4) 0.0294(12) Uani 1 1 d .
H11C H -0.3605 0.4736 0.6361 0.044 Uiso 1 1 d G
H11D H -0.4096 0.5144 0.7490 0.044 Uiso 1 1 d G
O7B O -0.0963(2) 0.25729(10) 0.4803(2) 0.0217(10) Uani 1 1 d .
O8B O -0.24116(15) 0.38215(13) 0.5897(2) 0.0173(8) Uani 1 1 d G
O3B O -0.05770(13) 0.46210(10) 0.55006(15) 0.0138(10) Uani 1 1 d G
O4B O 0.07877(16) 0.34264(9) 0.42878(15) 0.0142(10) Uani 1 1 d G
C2B C -0.12191(14) 0.39540(11) 0.54541(16) 0.0103(12) Uani 1 1 d G
C3B C -0.03985(17) 0.32498(10) 0.47858(16) 0.0136(14) Uani 1 1 d G
O1B O 0.33079(15) 0.44038(12) 0.37274(16) 0.0125(10) Uani 1 1 d G
O6B O 0.4136(2) 0.47739(17) 0.16959(18) 0.0141(11) Uani 1 1 d G
C1B C 0.32049(19) 0.47603(14) 0.26216(15) 0.0118(14) Uani 1 1 d G
O2B O 0.21523(16) 0.55878(10) 0.59888(17) 0.0138(10) Uani 1 1 d G
O5B O 0.2846(2) 0.59798(15) 0.8089(2) 0.0129(10) Uani 1 1 d G
C4B C 0.25046(18) 0.54601(13) 0.72157(16) 0.0119(12) Uani 1 1 d G

loop_
_atom_site_aniso_label
_atom_site_aniso_U_11
_atom_site_aniso_U_22
_atom_site_aniso_U_33
_atom_site_aniso_U_23
_atom_site_aniso_U_13
_atom_site_aniso_U_12
Zn1A 0.0125(4) 0.0123(4) 0.0102(3) -0.0002(3) 0.0007(3) -0.0003(3)
N1A 0.013(3) 0.015(3) 0.016(2) 0.001(2) 0.003(2) 0.000(2)
N2A 0.009(2) 0.013(3) 0.016(2) 0.002(2) 0.0027(19) -0.001(2)
C5A 0.017(4) 0.015(4) 0.019(3) -0.008(3) 0.002(3) 0.001(3)
C6A 0.016(3) 0.009(3) 0.014(3) -0.003(2) 0.001(2) 0.002(3)
C7A 0.023(4) 0.016(4) 0.025(3) 0.004(3) 0.005(3) 0.009(3)
C8A 0.023(4) 0.023(4) 0.017(3) 0.009(3) 0.007(3) 0.008(3)
C9A 0.021(3) 0.032(4) 0.015(3) -0.003(3) -0.001(2) -0.002(3)
C10A 0.025(3) 0.020(4) 0.011(3) -0.002(3) 0.005(2) -0.001(3)
O9A 0.020(3) 0.019(3) 0.035(2) -0.005(2) 0.000(2) 0.001(2)
O10A 0.017(2) 0.014(3) 0.034(3) 0.000(2) -0.004(2) -0.002(2)
O11A 0.043(3) 0.029(3) 0.027(2) -0.001(2) 0.008(2) 0.004(2)
O2A 0.013(2) 0.010(3) 0.0121(17) 0.0025(18) 0.0020(15) -0.0019(18)
O5A 0.014(2) 0.012(3) 0.0129(19) -0.0009(18) 0.0022(16) -0.0022(19)
C4A 0.004(3) 0.021(3) 0.010(2) 0.002(3) 0.002(2) -0.001(3)
O6A 0.011(2) 0.019(3) 0.0121(18) 0.0031(18) -0.0015(16) 0.000(2)
O1A 0.014(2) 0.021(3) 0.0135(18) 0.0034(18) -0.0014(15) 0.001(2)
C1A 0.010(3) 0.014(4) 0.011(2) -0.003(2) -0.002(2) -0.003(3)
O3A 0.013(2) 0.010(2) 0.0164(18) 0.0002(19) -0.0010(16) -0.003(2)
O4A 0.010(2) 0.015(3) 0.0166(19) -0.0021(18) 0.0010(16) -0.0007(19)
O8A 0.0122(18) 0.019(2) 0.029(2) -0.0037(17) 0.0049(16) -0.0007(16)
O7A 0.018(2) 0.016(2) 0.038(2) -0.0076(19) 0.0060(19) -0.0026(18)
C2A 0.022(3) 0.015(3) 0.004(2) 0.003(2) 0.002(2) 0.004(2)
C3A 0.015(3) 0.016(4) 0.014(3) -0.002(3) 0.000(2) -0.002(3)
Zn1B 0.0111(4) 0.0124(4) 0.0108(3) -0.0001(3) 0.0013(2) -0.0006(3)
N1B 0.013(2) 0.005(3) 0.017(2) 0.000(2) -0.0029(19) -0.005(2)
N2B 0.009(2) 0.018(3) 0.012(2) -0.003(2) -0.0019(18) -0.003(2)
C5B 0.016(4) 0.014(4) 0.017(3) -0.002(3) 0.001(3) 0.001(3)
C6B 0.015(3) 0.018(4) 0.018(3) 0.000(3) 0.001(2) 0.001(3)
C7B 0.014(3) 0.010(4) 0.017(3) 0.002(3) 0.004(2) -0.001(3)
C8B 0.007(3) 0.017(4) 0.016(3) 0.001(3) -0.005(2) 0.001(3)
C9B 0.029(4) 0.017(3) 0.007(3) 0.000(2) -0.005(2) 0.003(3)
C10B 0.019(3) 0.016(3) 0.016(3) 0.004(2) 0.006(2) 0.002(3)
O9B 0.013(2) 0.033(3) 0.026(2) 0.002(2) -0.0042(18) 0.007(2)
O10B 0.020(2) 0.016(3) 0.027(2) -0.002(2) -0.0003(18) -0.004(2)
O11B 0.042(3) 0.031(3) 0.015(2) -0.001(2) -0.0020(19) 0.021(2)
O7B 0.017(2) 0.012(2) 0.036(2) -0.005(2) 0.0059(18) -0.0054(19)
O8B 0.0118(18) 0.016(2) 0.024(2) -0.0018(17) 0.0069(16) -0.0016(16)
O3B 0.012(2) 0.015(3) 0.0145(18) -0.002(2) 0.0040(16) 0.002(2)
O4B 0.014(2) 0.016(3) 0.0122(19) -0.0009(18) 0.0029(17) 0.000(2)
C2B 0.012(3) 0.008(3) 0.011(2) 0.003(2) -0.002(2) -0.001(2)
C3B 0.013(3) 0.018(4) 0.010(3) -0.001(2) -0.002(2) 0.000(3)
O1B 0.013(2) 0.015(3) 0.0090(17) 0.0013(18) 0.0026(15) 0.003(2)
O6B 0.011(2) 0.018(3) 0.0139(19) 0.0028(17) 0.0046(16) 0.0000(19)
C1B 0.011(3) 0.010(4) 0.014(3) -0.002(2) -0.002(2) -0.002(3)
O2B 0.019(2) 0.013(3) 0.0091(17) -0.0014(18) -0.0010(15) 0.001(2)
O5B 0.017(2) 0.010(3) 0.0111(19) 0.0001(17) -0.0021(16) -0.0011(19)
C4B 0.011(3) 0.004(3) 0.021(3) 0.001(3) 0.006(2) 0.001(3)

loop_
_atom_type_symbol
_atom_type_description
_atom_type_scat_dispersion_real
_atom_type_scat_dispersion_imag
_atom_type_scat_source
C C 0.0033 0.0016 'International Tables Vol C Tables 4.2.6.8 and 6.1.1.4'
H H 0.0000 0.0000 'International Tables Vol C Tables 4.2.6.8 and 6.1.1.4'
N N 0.0061 0.0033 'International Tables Vol C Tables 4.2.6.8 and 6.1.1.4'
O O 0.0106 0.0060 'International Tables Vol C Tables 4.2.6.8 and 6.1.1.4'
Zn Zn 0.2839 1.4301 'International Tables Vol C Tables 4.2.6.8 and 6.1.1.4'

loop_
_exptl_crystal_face_index_h
_exptl_crystal_face_index_k
_exptl_crystal_face_index_l
_exptl_crystal_face_perp_dist
1 -1 0 0.0594
-1 -1 0 0.0984
-1 1 0 0.0827
0 1 0 0.0739
0 -1 5 0.0918
1 5 -2 0.1010
0 1 -5 0.1727
0 -1 0 0.0594
1 1 0 0.0721
-1 5 -3 0.1262
0 -5 -2 0.1196

loop_
_geom_angle_atom_site_label_1
_geom_angle_atom_site_label_2
_geom_angle_atom_site_label_3
_geom_angle
_geom_angle_site_symmetry_3
O2A Zn1A O1A 100.82(14) .
O2A Zn1A O3A 91.81(13) .
O2A Zn1A O4A 166.13(13) .
O2A Zn1A O6B 90.99(16) 1_556
O2A Zn1A O5B 81.05(10) .
O1A Zn1A O3A 158.48(14) .
O1A Zn1A O4A 90.19(14) .
O1A Zn1A O6B 79.22(15) 1_556
O1A Zn1A O5B 103.72(12) .
O3A Zn1A O6B 83.24(14) 1_556
O4A Zn1A O3A 80.42(13) .
O4A Zn1A O6B 99.41(14) 1_556
O5B Zn1A O3A 95.35(11) .
O5B Zn1A O4A 88.21(11) .
O5B Zn1A O6B 171.88(16) 1_556
C6A N1A H1A 109.5 .
C7A N1A H1A 109.5 .
C7A N1A C6A 109.9(5) .
C7A N1A C9A 110.2(5) .
C9A N1A H1A 109.5 .
C9A N1A C6A 108.4(5) .
C5A N2A H2A 109.1 .
C8A N2A H2A 109.1 .
C8A N2A C5A 109.4(5) .
C10A N2A H2A 109.1 .
C10A N2A C5A 110.0(5) .
C10A N2A C8A 110.2(5) .
N2A C5A H5AA 110.2 .
N2A C5A H5AB 110.2 .
N2A C5A C6A 107.5(5) .
H5AA C5A H5AB 108.5 .
C6A C5A H5AA 110.2 .
C6A C5A H5AB 110.2 .
N1A C6A C5A 108.1(4) .
N1A C6A H6AA 110.1 .
N1A C6A H6AB 110.1 .
C5A C6A H6AA 110.1 .
C5A C6A H6AB 110.1 .
H6AA C6A H6AB 108.4 .
N1A C7A H7AA 110.0 .
N1A C7A H7AB 110.0 .
N1A C7A C8A 108.6(6) .
H7AA C7A H7AB 108.4 .
C8A C7A H7AA 110.0 .
C8A C7A H7AB 110.0 .
N2A C8A C7A 107.5(5) .
N2A C8A H8AA 110.2 .
N2A C8A H8AB 110.2 .
C7A C8A H8AA 110.2 .
C7A C8A H8AB 110.2 .
H8AA C8A H8AB 108.5 .
N1A C9A H9AA 110.0 .
N1A C9A H9AB 110.0 .
N1A C9A C10A 108.3(5) .
H9AA C9A H9AB 108.4 .
C10A C9A H9AA 110.0 .
C10A C9A H9AB 110.0 .
N2A C10A C9A 107.9(4) .
N2A C10A H10A 110.1 .
N2A C10A H10B 110.1 .
C9A C10A H10A 110.1 .
C9A C10A H10B 110.1 .
H10A C10A H10B 108.4 .
H9AC O9A H9AD 109.5 .
H10E O10A H10F 109.5 .
H11A O11A H11B 109.3 .
C4A O2A Zn1A 112.3(3) .
C4A O5A Zn1B 112.9(3) .
O2A C4A O5A 125.6(5) .
O2A C4A C4B 117.5(4) .
O5A C4A C4B 116.9(4) .
C1A O6A Zn1B 112.4(3) 1_556
C1A O1A Zn1A 114.3(3) .
O6A C1A O1A 126.1(4) .
O6A C1A C1B 116.0(4) 1_556
O1A C1A C1B 117.9(4) 1_556
C2A O3A Zn1A 112.8(3) .
C3A O4A Zn1A 112.8(3) .
O3A C2A C3A 116.5(4) .
O8A C2A O3A 126.6(5) .
O8A C2A C3A 116.8(5) .
O4A C3A C2A 116.3(4) .
O7A C3A O4A 126.5(5) .
O7A C3A C2A 117.2(4) .
O5A Zn1B O6A 169.14(15) 1_554
O3B Zn1B O5A 93.23(10) .
O3B Zn1B O6A 86.56(10) 1_554
O3B Zn1B O4B 79.10(6) .
O3B Zn1B O2B 94.12(6) .
O4B Zn1B O5A 89.75(11) .
O4B Zn1B O6A 100.85(11) 1_554
O1B Zn1B O5A 102.85(11) .
O1B Zn1B O6A 79.76(10) 1_554
O1B Zn1B O3B 160.32(8) .
O1B Zn1B O4B 89.57(6) .
O1B Zn1B O2B 99.75(7) .
O2B Zn1B O5A 79.89(10) .
O2B Zn1B O6A 89.28(12) 1_554
O2B Zn1B O4B 167.35(7) .
C6B N1B H1B 109.1 .
C6B N1B C7B 109.9(5) .
C6B N1B C9B 110.0(5) .
C7B N1B H1B 109.1 .
C9B N1B H1B 109.1 .
C9B N1B C7B 109.6(4) .
C5B N2B H2B 108.9 .
C5B N2B C10B 110.1(5) .
C8B N2B H2B 108.9 .
C8B N2B C5B 110.5(4) .
C8B N2B C10B 109.5(5) .
C10B N2B H2B 108.9 .
N2B C5B H5BA 110.0 .
N2B C5B H5BB 110.0 .
N2B C5B C6B 108.5(5) .
H5BA C5B H5BB 108.4 .
C6B C5B H5BA 110.0 .
C6B C5B H5BB 110.0 .
N1B C6B C5B 107.7(4) .
N1B C6B H6BA 110.2 .
N1B C6B H6BB 110.2 .
C5B C6B H6BA 110.2 .
C5B C6B H6BB 110.2 .
H6BA C6B H6BB 108.5 .
N1B C7B H7BA 110.2 .
N1B C7B H7BB 110.2 .
N1B C7B C8B 107.4(5) .
H7BA C7B H7BB 108.5 .
C8B C7B H7BA 110.2 .
C8B C7B H7BB 110.2 .
N2B C8B C7B 108.4(5) .
N2B C8B H8BA 110.0 .
N2B C8B H8BB 110.0 .
C7B C8B H8BA 110.0 .
C7B C8B H8BB 110.0 .
H8BA C8B H8BB 108.4 .
N1B C9B H9BA 109.9 .
N1B C9B H9BB 109.9 .
N1B C9B C10B 108.8(5) .
H9BA C9B H9BB 108.3 .
C10B C9B H9BA 109.9 .
C10B C9B H9BB 109.9 .
N2B C10B C9B 107.3(4) .
N2B C10B H10C 110.3 .
N2B C10B H10D 110.3 .
C9B C10B H10C 110.3 .
C9B C10B H10D 110.3 .
H10C C10B H10D 108.5 .
H9BC O9B H9BD 109.7 .
H10G O10B H10H 109.5 .
H11C O11B H11D 109.3 .
C2B O3B Zn1B 113.5 .
C3B O4B Zn1B 112.8 .
O8B C2B O3B 125.6 .
O8B C2B C3B 118.5 .
O3B C2B C3B 115.9 .
O7B C3B O4B 126.6 .
O7B C3B C2B 117.5 .
O4B C3B C2B 116.0 .
C1B O1B Zn1B 113.3 .
C1B O6B Zn1A 113.26(8) 1_554
O1B C1B C1A 118.51(17) 1_554
O1B C1B O6B 126.3 .
O6B C1B C1A 115.18(17) 1_554
C4B O2B Zn1B 113.6 .
C4B O5B Zn1A 112.08(8) .
O2B C4B C4A 116.45(17) .
O5B C4B C4A 117.05(17) .
O5B C4B O2B 126.5 .

loop_
_geom_bond_atom_site_label_1
_geom_bond_atom_site_label_2
_geom_bond_distance
_geom_bond_site_symmetry_2
Zn1A O2A 2.077(4) .
Zn1A O1A 2.078(3) .
Zn1A O3A 2.096(3) .
Zn1A O4A 2.091(4) .
Zn1A O6B 2.143(3) 1_556
Zn1A O5B 2.091(3) .
N1A H1A 0.9800 .
N1A C6A 1.496(8) .
N1A C7A 1.489(8) .
N1A C9A 1.494(7) .
N2A H2A 0.9800 .
N2A C5A 1.511(7) .
N2A C8A 1.496(9) .
N2A C10A 1.480(7) .
C5A H5AA 0.9700 .
C5A H5AB 0.9700 .
C5A C6A 1.529(9) .
C6A H6AA 0.9700 .
C6A H6AB 0.9700 .
C7A H7AA 0.9700 .
C7A H7AB 0.9700 .
C7A C8A 1.520(10) .
C8A H8AA 0.9700 .
C8A H8AB 0.9700 .
C9A H9AA 0.9700 .
C9A H9AB 0.9700 .
C9A C10A 1.514(9) .
C10A H10A 0.9700 .
C10A H10B 0.9700 .
O9A H9AC 0.8515 .
O9A H9AD 0.8506 .
O10A H10E 0.8494 .
O10A H10F 0.8503 .
O11A H11A 0.8506 .
O11A H11B 0.8493 .
O2A C4A 1.256(5) .
O5A C4A 1.261(6) .
O5A Zn1B 2.101(4) .
C4A C4B 1.558(5) .
O6A C1A 1.245(5) .
O6A Zn1B 2.134(4) 1_556
O1A C1A 1.260(6) .
C1A C1B 1.558(7) 1_556
O3A C2A 1.259(6) .
O4A C3A 1.264(6) .
O8A C2A 1.252(6) .
O7A C3A 1.243(6) .
C2A C3A 1.570(7) .
Zn1B O6A 2.134(4) 1_554
Zn1B O3B 2.0839(15) .
Zn1B O4B 2.0942(18) .
Zn1B O1B 2.0685(14) .
Zn1B O2B 2.0867(17) .
N1B H1B 0.9800 .
N1B C6B 1.491(8) .
N1B C7B 1.512(8) .
N1B C9B 1.495(7) .
N2B H2B 0.9800 .
N2B C5B 1.487(7) .
N2B C8B 1.487(9) .
N2B C10B 1.504(7) .
C5B H5BA 0.9700 .
C5B H5BB 0.9700 .
C5B C6B 1.532(9) .
C6B H6BA 0.9700 .
C6B H6BB 0.9700 .
C7B H7BA 0.9700 .
C7B H7BB 0.9700 .
C7B C8B 1.540(9) .
C8B H8BA 0.9700 .
C8B H8BB 0.9700 .
C9B H9BA 0.9700 .
C9B H9BB 0.9700 .
C9B C10B 1.529(9) .
C10B H10C 0.9700 .
C10B H10D 0.9700 .
O9B H9BC 0.8496 .
O9B H9BD 0.8519 .
O10B H10G 0.8514 .
O10B H10H 0.8496 .
O11B H11C 0.8503 .
O11B H11D 0.8500 .
O7B C3B 1.2450 .
O8B C2B 1.2298 .
O3B C2B 1.2633 .
O4B C3B 1.2606 .
C2B C3B 1.5555 .
O1B C1B 1.2389 .
O6B Zn1A 2.143(3) 1_554
O6B C1B 1.2748 .
C1B C1A 1.558(5) 1_554
O2B C4B 1.2598 .
O5B C4B 1.2541 .

loop_
_geom_hbond_atom_site_label_D
_geom_hbond_atom_site_label_H
_geom_hbond_atom_site_label_A
_geom_hbond_distance_DH
_geom_hbond_distance_HA
_geom_hbond_distance_DA
_geom_hbond_angle_DHA
_geom_hbond_site_symmetry_A
N1A H1A O9A 0.98 2.32 2.956(7) 122.2 2_657
N1A H1A O10A 0.98 1.96 2.749(7) 135.6 .
N2A H2A O8A 0.98 1.95 2.762(7) 138.2 1_455
N2A H2A O7A 0.98 2.07 2.858(6) 136.4 1_455
C6A H6AA O5B 0.97 2.40 3.016(7) 120.8 .
C7A H7AB O11A 0.97 2.24 3.133(9) 152.6 2_657
O9A H9AC O6B 0.85 2.07 2.899(6) 162.7 1_556
O9A H9AD O9B 0.85 2.07 2.911(5) 167.7 1_656
O10A H10E O3A 0.85 2.17 2.952(6) 152.7 2_657
O10A H10F O7A 0.85 2.01 2.838(7) 164.7 .
O11A H11A O3B 0.85 2.06 2.843(6) 153.2 1_655
O11A H11B O8A 0.85 1.94 2.793(6) 178.5 .
N1B H1B O10B 0.98 1.82 2.696(7) 147.8 .
N2B H2B O7B 0.98 2.28 2.976(5) 127.2 1_655
N2B H2B O8B 0.98 1.75 2.638(7) 148.1 1_655
C6B H6BB O5A 0.97 2.46 2.983(8) 113.9 .
C7B H7BA O11B 0.97 2.29 3.086(8) 139.1 2_546
O9B H9BC O8A 0.85 2.09 2.931(6) 172.9 1_454
O9B H9BD O6A 0.85 1.95 2.800(6) 174.2 1_554
O10B H10G O3B 0.85 2.11 2.959(5) 172.6 2_546
O10B H10H O7B 0.85 2.01 2.818(5) 157.5 .
O11B H11C O8B 0.85 1.95 2.792(5) 170.5 .
O11B H11D O3A 0.85 1.97 2.804(5) 165.5 1_455

loop_
_geom_torsion_atom_site_label_1
_geom_torsion_atom_site_label_2
_geom_torsion_atom_site_label_3
_geom_torsion_atom_site_label_4
_geom_torsion
_geom_torsion_site_symmetry_1
_geom_torsion_site_symmetry_4
Zn1A O2A C4A O5A 177.4(4) . .
Zn1A O2A C4A C4B -0.9(4) . .
Zn1A O1A C1A O6A 177.1(4) . .
Zn1A O1A C1A C1B -3.5(5) . 1_556
Zn1A O3A C2A O8A 174.3(4) . .
Zn1A O3A C2A C3A -8.0(5) . .
Zn1A O4A C3A O7A 171.0(5) . .
Zn1A O4A C3A C2A -9.6(5) . .
Zn1A O6B C1B C1A -1.5(2) 1_554 1_554
Zn1A O6B C1B O1B 179.55(9) 1_554 .
Zn1A O5B C4B C4A 2.63(18) . .
Zn1A O5B C4B O2B -175.80(8) . .
N1A C7A C8A N2A 17.8(7) . .
N1A C9A C10A N2A 19.2(8) . .
N2A C5A C6A N1A 16.6(6) . .
C5A N2A C8A C7A -71.4(6) . .
C5A N2A C10A C9A 48.9(7) . .
C6A N1A C7A C8A 49.8(6) . .
C6A N1A C9A C10A -72.6(7) . .
C7A N1A C6A C5A -70.2(6) . .
C7A N1A C9A C10A 47.7(8) . .
C8A N2A C5A C6A 50.8(6) . .
C8A N2A C10A C9A -71.7(7) . .
C9A N1A C6A C5A 50.3(6) . .
C9A N1A C7A C8A -69.5(7) . .
C10A N2A C5A C6A -70.3(6) . .
C10A N2A C8A C7A 49.6(6) . .
O2A C4A C4B O2B 177.4(3) . .
O2A C4A C4B O5B -1.2(4) . .
O5A C4A C4B O2B -1.1(4) . .
O5A C4A C4B O5B -179.7(3) . .
O3A C2A C3A O4A 12.5(7) . .
O3A C2A C3A O7A -168.1(5) . .
O8A C2A C3A O4A -169.6(5) . .
O8A C2A C3A O7A 9.8(7) . .
Zn1B O5A C4A O2A 178.1(3) . .
Zn1B O5A C4A C4B -3.5(4) . .
Zn1B O6A C1A O1A 176.0(4) 1_556 .
Zn1B O6A C1A C1B -3.4(5) 1_556 1_556
Zn1B O3B C2B O8B 170.6 . .
Zn1B O3B C2B C3B -8.8 . .
Zn1B O4B C3B O7B -165.0 . .
Zn1B O4B C3B C2B 14.4 . .
Zn1B O1B C1B C1A 0.7(2) . 1_554
Zn1B O1B C1B O6B 179.60(5) . .
Zn1B O2B C4B C4A 5.15(18) . .
Zn1B O2B C4B O5B -176.4 . .
N1B C7B C8B N2B -14.8(6) . .
N1B C9B C10B N2B -16.1(7) . .
N2B C5B C6B N1B -15.9(6) . .
C5B N2B C8B C7B 69.1(6) . .
C5B N2B C10B C9B -50.6(7) . .
C6B N1B C7B C8B -51.8(5) . .
C6B N1B C9B C10B 70.2(6) . .
C7B N1B C6B C5B 70.1(6) . .
C7B N1B C9B C10B -50.8(7) . .
C8B N2B C5B C6B -51.0(6) . .
C8B N2B C10B C9B 71.1(6) . .
C9B N1B C6B C5B -50.7(6) . .
C9B N1B C7B C8B 69.2(6) . .
C10B N2B C5B C6B 70.1(6) . .
C10B N2B C8B C7B -52.4(6) . .
O8B C2B C3B O7B -3.9 . .
O8B C2B C3B O4B 176.6 . .
O3B C2B C3B O7B 175.5 . .
O3B C2B C3B O4B -4.0 . .

loop_
_exptl_oxdiff_crystal_face_indexfrac_h
_exptl_oxdiff_crystal_face_indexfrac_k
_exptl_oxdiff_crystal_face_indexfrac_l
_exptl_oxdiff_crystal_face_x
_exptl_oxdiff_crystal_face_y
_exptl_oxdiff_crystal_face_z
0.9985 -0.9982 0.0015 0.0855 -0.0100 -0.0094
-0.9994 -0.9982 0.0005 -0.0360 0.0789 0.0025
-0.9985 0.9982 -0.0015 -0.0855 0.0100 0.0094
0.0005 0.9982 -0.0010 -0.0248 -0.0344 0.0034
-0.0058 -0.9966 4.9976 -0.0087 0.0234 -0.3628
1.0034 4.9904 -2.0031 -0.0498 -0.2122 0.1549
0.0058 0.9966 -4.9976 0.0087 -0.0234 0.3628
-0.0005 -0.9982 0.0010 0.0248 0.0344 -0.0034
0.9994 0.9982 -0.0005 0.0360 -0.0789 -0.0025
-0.9934 4.9901 -3.0034 -0.1646 -0.1211 0.2387
-0.0002 -4.9917 -1.9936 0.1374 0.1765 0.1266

loop_
_twin_individual_id
_twin_individual_mass_fraction_refined
1 0.511(17)
2 0.489(17)
